data_4038070
loop_
_publ_author_name
'De, Pinaki Bhusan'
'Atta, Sayan'
'Pradhan, Sourav'
'Banerjee, Sonbidya'
'Shah, Tariq A.'
'Punniyamurthy, Tharmalingam'

_publ_section_title
;
 Cp*Co(III)-Catalyzed C-7 C-C Coupling of Indolines with Aziridines:
 Merging C-H Activation and Ring Opening.
;
_journal_issue 7
_journal_name_full 'The Journal of organic chemistry'
_journal_page_first 4785
_journal_page_last 4794
_journal_paper_doi 10.1021/acs.joc.0c00010
_journal_volume 85
_journal_year 2020
_chemical_formula_sum 'C27 H25 F N4 O2 S'
_chemical_formula_weight 488.57
_space_group_IT_number 14
_space_group_name_Hall '-P 2ybc'
_space_group_name_H-M_alt 'P 1 21/c 1'
_symmetry_cell_setting monoclinic
_symmetry_space_group_name_H-M 'P 1 21/c 1'
_atom_sites_solution_hydrogens geom
_atom_sites_solution_primary direct
_atom_sites_solution_secondary difmap
_audit_creation_method SHELXL-97
_cell_angle_alpha 90.00
_cell_angle_beta 95.855(6)
_cell_angle_gamma 90.00
_cell_formula_units_Z 4
_cell_length_a 15.9019(11)
_cell_length_b 15.1890(10)
_cell_length_c 9.7547(4)
_cell_measurement_reflns_used 1829
_cell_measurement_temperature 293(2)
_cell_measurement_theta_max 26.6050
_cell_measurement_theta_min 3.7080
_cell_volume 2343.8(2)
_computing_structure_refinement 'SHELXL-97 (Sheldrick, 1997)'
_computing_structure_solution 'SHELXS-97 (Sheldrick, 1990)'
_diffrn_ambient_temperature 293(2)
_diffrn_measured_fraction_theta_full 0.993
_diffrn_measured_fraction_theta_max 0.993
_diffrn_measurement_device_type 'SuperNova, Single source at offset, Eos'
_diffrn_radiation_monochromator graphite
_diffrn_radiation_source 'fine-focus sealed tube'
_diffrn_radiation_type MoK\a
_diffrn_radiation_wavelength 0.71073
_diffrn_reflns_av_R_equivalents 0.0632
_diffrn_reflns_av_sigmaI/netI 0.1112
_diffrn_reflns_limit_h_max 15
_diffrn_reflns_limit_h_min -18
_diffrn_reflns_limit_k_max 18
_diffrn_reflns_limit_k_min -17
_diffrn_reflns_limit_l_max 11
_diffrn_reflns_limit_l_min -11
_diffrn_reflns_number 8853
_diffrn_reflns_theta_full 25.00
_diffrn_reflns_theta_max 25.00
_diffrn_reflns_theta_min 2.98
_exptl_absorpt_coefficient_mu 0.180
_exptl_crystal_colour colorless
_exptl_crystal_density_diffrn 1.385
_exptl_crystal_density_method 'not measured'
_exptl_crystal_description needle
_exptl_crystal_F_000 1024
_exptl_crystal_size_max 0.21
_exptl_crystal_size_mid 0.17
_exptl_crystal_size_min 0.15
_refine_diff_density_max 0.223
_refine_diff_density_min -0.380
_refine_diff_density_rms 0.054
_refine_ls_extinction_method none
_refine_ls_goodness_of_fit_ref 0.956
_refine_ls_hydrogen_treatment mixed
_refine_ls_matrix_type full
_refine_ls_number_parameters 317
_refine_ls_number_reflns 4092
_refine_ls_number_restraints 0
_refine_ls_restrained_S_all 0.956
_refine_ls_R_factor_all 0.1295
_refine_ls_R_factor_gt 0.0745
_refine_ls_shift/su_max 0.000
_refine_ls_shift/su_mean 0.000
_refine_ls_structure_factor_coef Fsqd
_refine_ls_weighting_details 'calc w=1/[\s^2^(Fo^2^)+(0.0800P)^2^+1.7839P] where P=(Fo^2^+2Fc^2^)/3'
_refine_ls_weighting_scheme calc
_refine_ls_wR_factor_gt 0.1685
_refine_ls_wR_factor_ref 0.2036
_reflns_number_gt 2337
_reflns_number_total 4092
_reflns_threshold_expression >2sigma(I)
_cod_data_source_file jo0c00010_si_001.cif
_cod_data_source_block exp_5438
_cod_depositor_comments 'Adding full bibliography for 4038070.cif.'
_cod_original_sg_symbol_H-M P21/c
_cod_database_code 4038070

loop_
_symmetry_equiv_pos_as_xyz
'x, y, z'
'-x, y+1/2, -z+1/2'
'-x, -y, -z'
'x, -y-1/2, z-1/2'

loop_
_atom_site_label
_atom_site_type_symbol
_atom_site_fract_x
_atom_site_fract_y
_atom_site_fract_z
_atom_site_U_iso_or_equiv
_atom_site_adp_type
_atom_site_occupancy
_atom_site_symmetry_multiplicity
_atom_site_calc_flag
_atom_site_refinement_flags
_atom_site_disorder_assembly
_atom_site_disorder_group
S1 S 0.39834(7) 0.59867(7) 0.17651(11) 0.0498(3) Uani 1 1 d . . .
F1 F 0.04008(19) 0.93736(16) 0.6210(3) 0.0746(8) Uani 1 1 d . . .
O1 O 0.3823(2) 0.6608(2) 0.0657(3) 0.0612(9) Uani 1 1 d . . .
O2 O 0.4155(2) 0.50818(19) 0.1482(3) 0.0689(10) Uani 1 1 d . . .
N1 N 0.3183(2) 0.5966(2) 0.2635(4) 0.0503(9) Uani 1 1 d . . .
H1 H 0.2978 0.5462 0.2831 0.060 Uiso 1 1 calc R . .
N2 N 0.1348(2) 0.4733(2) 0.4973(3) 0.0478(9) Uani 1 1 d . . .
N3 N 0.2044(2) 0.4501(2) 0.3010(3) 0.0483(9) Uani 1 1 d . . .
C10 C 0.2465(3) 0.5925(2) 0.5269(4) 0.0383(9) Uani 1 1 d . . .
N4 N 0.0709(2) 0.3830(2) 0.3259(3) 0.0568(10) Uani 1 1 d . . .
C11 C 0.3174(3) 0.6210(3) 0.6137(4) 0.0460(10) Uani 1 1 d . . .
H11 H 0.3473 0.6701 0.5890 0.055 Uiso 1 1 calc R . .
C22 C 0.1656(2) 0.7288(2) 0.4582(4) 0.0388(9) Uani 1 1 d . . .
C27 C 0.1027(3) 0.7156(3) 0.5452(4) 0.0477(10) Uani 1 1 d . . .
H27 H 0.0888 0.6584 0.5681 0.057 Uiso 1 1 calc R . .
C8 C 0.2783(3) 0.6760(2) 0.3114(4) 0.0426(10) Uani 1 1 d . . .
H8A H 0.2524 0.7091 0.2332 0.051 Uiso 1 1 calc R . .
H8B H 0.3205 0.7131 0.3618 0.051 Uiso 1 1 calc R . .
C18 C 0.1377(3) 0.4340(2) 0.3695(4) 0.0445(10) Uani 1 1 d . . .
C5 C 0.4818(3) 0.6430(3) 0.2886(4) 0.0455(10) Uani 1 1 d . . .
C23 C 0.1836(3) 0.8154(3) 0.4259(4) 0.0506(11) Uani 1 1 d . . .
H23 H 0.2249 0.8265 0.3673 0.061 Uiso 1 1 calc R . .
C14 C 0.2306(3) 0.4753(3) 0.6932(4) 0.0484(11) Uani 1 1 d . . .
C17 C 0.2081(3) 0.5166(2) 0.5664(4) 0.0399(9) Uani 1 1 d . . .
C9 C 0.2111(3) 0.6494(2) 0.4050(4) 0.0403(9) Uani 1 1 d . . .
H9 H 0.1688 0.6141 0.3495 0.048 Uiso 1 1 calc R . .
C25 C 0.0815(3) 0.8687(3) 0.5659(4) 0.0510(11) Uani 1 1 d . . .
C12 C 0.3435(3) 0.5771(3) 0.7361(4) 0.0527(11) Uani 1 1 d . . .
H12 H 0.3912 0.5965 0.7908 0.063 Uiso 1 1 calc R . .
C26 C 0.0601(3) 0.7854(3) 0.5988(4) 0.0520(11) Uani 1 1 d . . .
H26 H 0.0178 0.7752 0.6561 0.062 Uiso 1 1 calc R . .
C13 C 0.2995(3) 0.5052(3) 0.7773(4) 0.0542(12) Uani 1 1 d . . .
H13 H 0.3161 0.4773 0.8606 0.065 Uiso 1 1 calc R . .
C24 C 0.1416(3) 0.8855(3) 0.4787(4) 0.0550(12) Uani 1 1 d . . .
H24 H 0.1541 0.9431 0.4552 0.066 Uiso 1 1 calc R . .
C19 C 0.2039(3) 0.4121(3) 0.1775(4) 0.0584(12) Uani 1 1 d . . .
H19 H 0.2488 0.4228 0.1257 0.070 Uiso 1 1 calc R . .
C4 C 0.4996(3) 0.7310(3) 0.2865(5) 0.0606(13) Uani 1 1 d . . .
H4 H 0.4696 0.7672 0.2220 0.073 Uiso 1 1 calc R . .
C16 C 0.0943(3) 0.4250(3) 0.6065(4) 0.0604(13) Uani 1 1 d . . .
H16A H 0.0662 0.3721 0.5698 0.073 Uiso 1 1 calc R . .
H16B H 0.0535 0.4620 0.6467 0.073 Uiso 1 1 calc R . .
C6 C 0.5283(3) 0.5895(3) 0.3826(5) 0.0607(13) Uani 1 1 d . . .
H6 H 0.5175 0.5294 0.3843 0.073 Uiso 1 1 calc R . .
C2 C 0.6084(3) 0.7147(3) 0.4735(5) 0.0598(12) Uani 1 1 d . . .
C21 C 0.0746(3) 0.3461(3) 0.2024(4) 0.0656(14) Uani 1 1 d . . .
H21 H 0.0300 0.3103 0.1678 0.079 Uiso 1 1 calc R . .
C15 C 0.1686(3) 0.4025(3) 0.7126(4) 0.0643(14) Uani 1 1 d . . .
H15A H 0.1517 0.4027 0.8054 0.077 Uiso 1 1 calc R . .
H15B H 0.1923 0.3453 0.6940 0.077 Uiso 1 1 calc R . .
C20 C 0.1397(3) 0.3579(3) 0.1242(5) 0.0617(13) Uani 1 1 d . . .
H20 H 0.1407 0.3307 0.0391 0.074 Uiso 1 1 calc R . .
C3 C 0.5620(3) 0.7667(3) 0.3801(5) 0.0669(14) Uani 1 1 d . . .
H3 H 0.5723 0.8270 0.3791 0.080 Uiso 1 1 calc R . .
C7 C 0.5909(3) 0.6259(3) 0.4739(5) 0.0704(15) Uani 1 1 d . . .
H7 H 0.6219 0.5896 0.5371 0.084 Uiso 1 1 calc R . .
C1 C 0.6783(3) 0.7537(4) 0.5724(5) 0.0868(18) Uani 1 1 d . . .
H1A H 0.6774 0.8167 0.5642 0.130 Uiso 1 1 calc R . .
H1B H 0.7319 0.7317 0.5507 0.130 Uiso 1 1 calc R . .
H1C H 0.6697 0.7374 0.6650 0.130 Uiso 1 1 calc R . .

loop_
_atom_site_aniso_label
_atom_site_aniso_U_11
_atom_site_aniso_U_22
_atom_site_aniso_U_33
_atom_site_aniso_U_23
_atom_site_aniso_U_13
_atom_site_aniso_U_12
S1 0.0513(7) 0.0558(7) 0.0443(6) -0.0052(5) 0.0147(5) 0.0000(5)
F1 0.085(2) 0.0649(17) 0.0783(18) -0.0087(14) 0.0301(16) 0.0133(15)
O1 0.063(2) 0.082(2) 0.0394(15) 0.0084(16) 0.0108(15) -0.0039(16)
O2 0.080(3) 0.0556(18) 0.074(2) -0.0191(17) 0.0180(19) 0.0021(16)
N1 0.047(2) 0.0456(19) 0.062(2) -0.0045(17) 0.0244(18) -0.0070(16)
N2 0.055(2) 0.056(2) 0.0337(17) 0.0042(16) 0.0111(16) -0.0147(17)
N3 0.054(2) 0.052(2) 0.0403(18) -0.0045(16) 0.0128(17) -0.0045(17)
C10 0.045(2) 0.040(2) 0.0297(18) -0.0025(16) 0.0064(17) 0.0008(18)
N4 0.062(3) 0.068(2) 0.0406(19) 0.0021(18) 0.0035(18) -0.025(2)
C11 0.053(3) 0.045(2) 0.039(2) -0.0033(19) 0.002(2) -0.001(2)
C22 0.040(2) 0.047(2) 0.0293(18) 0.0037(17) 0.0019(17) -0.0009(18)
C27 0.045(3) 0.050(2) 0.049(2) 0.011(2) 0.008(2) 0.001(2)
C8 0.048(3) 0.044(2) 0.036(2) 0.0004(18) 0.0067(18) -0.0009(19)
C18 0.054(3) 0.044(2) 0.035(2) 0.0069(19) 0.003(2) -0.0044(19)
C5 0.050(3) 0.044(2) 0.043(2) 0.0023(19) 0.011(2) 0.0074(19)
C23 0.055(3) 0.050(2) 0.049(2) -0.001(2) 0.017(2) -0.005(2)
C14 0.068(3) 0.045(2) 0.033(2) 0.0018(19) 0.005(2) 0.004(2)
C17 0.046(3) 0.044(2) 0.0303(18) -0.0022(17) 0.0088(18) -0.0028(18)
C9 0.044(2) 0.047(2) 0.0298(18) 0.0002(17) 0.0045(17) -0.0072(18)
C25 0.056(3) 0.052(3) 0.045(2) -0.005(2) 0.009(2) 0.005(2)
C12 0.062(3) 0.055(3) 0.039(2) -0.008(2) -0.005(2) 0.002(2)
C26 0.047(3) 0.065(3) 0.047(2) 0.007(2) 0.016(2) 0.003(2)
C13 0.073(3) 0.054(3) 0.034(2) 0.003(2) 0.000(2) 0.008(2)
C24 0.066(3) 0.041(2) 0.061(3) 0.001(2) 0.019(2) -0.006(2)
C19 0.071(4) 0.057(3) 0.048(3) -0.001(2) 0.015(2) -0.008(2)
C4 0.056(3) 0.052(3) 0.073(3) 0.015(2) 0.003(3) 0.004(2)
C16 0.068(3) 0.072(3) 0.044(2) 0.008(2) 0.016(2) -0.019(2)
C6 0.057(3) 0.050(3) 0.075(3) 0.008(2) 0.007(3) -0.005(2)
C2 0.054(3) 0.070(3) 0.055(3) 0.000(2) 0.007(2) -0.009(2)
C21 0.085(4) 0.067(3) 0.042(2) 0.001(2) -0.006(3) -0.027(3)
C15 0.096(4) 0.057(3) 0.040(2) 0.009(2) 0.009(3) -0.014(3)
C20 0.085(4) 0.059(3) 0.042(2) -0.002(2) 0.011(3) -0.012(3)
C3 0.064(3) 0.050(3) 0.085(3) -0.003(3) -0.002(3) -0.009(2)
C7 0.066(4) 0.074(3) 0.070(3) 0.021(3) -0.005(3) 0.001(3)
C1 0.073(4) 0.111(4) 0.074(3) 0.003(3) -0.004(3) -0.021(3)

loop_
_atom_type_symbol
_atom_type_description
_atom_type_scat_dispersion_real
_atom_type_scat_dispersion_imag
_atom_type_scat_source
C C 0.0033 0.0016 'International Tables Vol C Tables 4.2.6.8 and 6.1.1.4'
H H 0.0000 0.0000 'International Tables Vol C Tables 4.2.6.8 and 6.1.1.4'
N N 0.0061 0.0033 'International Tables Vol C Tables 4.2.6.8 and 6.1.1.4'
O O 0.0106 0.0060 'International Tables Vol C Tables 4.2.6.8 and 6.1.1.4'
F F 0.0171 0.0103 'International Tables Vol C Tables 4.2.6.8 and 6.1.1.4'
S S 0.1246 0.1234 'International Tables Vol C Tables 4.2.6.8 and 6.1.1.4'

loop_
_geom_angle_atom_site_label_1
_geom_angle_atom_site_label_2
_geom_angle_atom_site_label_3
_geom_angle
_geom_angle_site_symmetry_1
_geom_angle_site_symmetry_3
_geom_angle_publ_flag
O2 S1 O1 120.44(18) . . ?
O2 S1 N1 105.08(19) . . ?
O1 S1 N1 108.80(19) . . ?
O2 S1 C5 109.86(19) . . ?
O1 S1 C5 106.24(19) . . ?
N1 S1 C5 105.52(19) . . ?
C8 N1 S1 123.2(3) . . ?
C8 N1 H1 118.4 . . ?
S1 N1 H1 118.4 . . ?
C18 N2 C17 121.0(4) . . ?
C18 N2 C16 119.1(3) . . ?
C17 N2 C16 106.1(3) . . ?
C18 N3 C19 116.2(4) . . ?
C17 C10 C11 116.1(3) . . ?
C17 C10 C9 123.5(3) . . ?
C11 C10 C9 120.2(3) . . ?
C21 N4 C18 114.8(4) . . ?
C12 C11 C10 121.2(4) . . ?
C12 C11 H11 119.4 . . ?
C10 C11 H11 119.4 . . ?
C23 C22 C27 116.9(4) . . ?
C23 C22 C9 123.8(4) . . ?
C27 C22 C9 119.3(3) . . ?
C26 C27 C22 121.9(4) . . ?
C26 C27 H27 119.0 . . ?
C22 C27 H27 119.0 . . ?
N1 C8 C9 109.0(3) . . ?
N1 C8 H8A 109.9 . . ?
C9 C8 H8A 109.9 . . ?
N1 C8 H8B 109.9 . . ?
C9 C8 H8B 109.9 . . ?
H8A C8 H8B 108.3 . . ?
N3 C18 N4 126.1(4) . . ?
N3 C18 N2 118.2(3) . . ?
N4 C18 N2 115.7(4) . . ?
C4 C5 C6 119.2(4) . . ?
C4 C5 S1 120.5(3) . . ?
C6 C5 S1 120.2(3) . . ?
C24 C23 C22 121.8(4) . . ?
C24 C23 H23 119.1 . . ?
C22 C23 H23 119.1 . . ?
C13 C14 C17 119.7(4) . . ?
C13 C14 C15 131.1(4) . . ?
C17 C14 C15 109.1(4) . . ?
C10 C17 C14 122.7(3) . . ?
C10 C17 N2 127.6(3) . . ?
C14 C17 N2 109.3(3) . . ?
C22 C9 C8 112.3(3) . . ?
C22 C9 C10 109.4(3) . . ?
C8 C9 C10 112.9(3) . . ?
C22 C9 H9 107.3 . . ?
C8 C9 H9 107.3 . . ?
C10 C9 H9 107.3 . . ?
C26 C25 C24 121.9(4) . . ?
C26 C25 F1 118.4(4) . . ?
C24 C25 F1 119.7(4) . . ?
C13 C12 C11 120.9(4) . . ?
C13 C12 H12 119.5 . . ?
C11 C12 H12 119.5 . . ?
C25 C26 C27 118.6(4) . . ?
C25 C26 H26 120.7 . . ?
C27 C26 H26 120.7 . . ?
C14 C13 C12 118.9(4) . . ?
C14 C13 H13 120.5 . . ?
C12 C13 H13 120.5 . . ?
C25 C24 C23 118.8(4) . . ?
C25 C24 H24 120.6 . . ?
C23 C24 H24 120.6 . . ?
N3 C19 C20 122.4(5) . . ?
N3 C19 H19 118.8 . . ?
C20 C19 H19 118.8 . . ?
C5 C4 C3 120.5(4) . . ?
C5 C4 H4 119.7 . . ?
C3 C4 H4 119.7 . . ?
N2 C16 C15 103.5(4) . . ?
N2 C16 H16A 111.1 . . ?
C15 C16 H16A 111.1 . . ?
N2 C16 H16B 111.1 . . ?
C15 C16 H16B 111.1 . . ?
H16A C16 H16B 109.0 . . ?
C5 C6 C7 119.6(4) . . ?
C5 C6 H6 120.2 . . ?
C7 C6 H6 120.2 . . ?
C3 C2 C7 118.2(4) . . ?
C3 C2 C1 120.7(4) . . ?
C7 C2 C1 121.1(4) . . ?
N4 C21 C20 123.8(4) . . ?
N4 C21 H21 118.1 . . ?
C20 C21 H21 118.1 . . ?
C14 C15 C16 102.8(3) . . ?
C14 C15 H15A 111.2 . . ?
C16 C15 H15A 111.2 . . ?
C14 C15 H15B 111.2 . . ?
C16 C15 H15B 111.2 . . ?
H15A C15 H15B 109.1 . . ?
C21 C20 C19 116.5(4) . . ?
C21 C20 H20 121.7 . . ?
C19 C20 H20 121.7 . . ?
C2 C3 C4 121.0(4) . . ?
C2 C3 H3 119.5 . . ?
C4 C3 H3 119.5 . . ?
C2 C7 C6 121.5(4) . . ?
C2 C7 H7 119.3 . . ?
C6 C7 H7 119.3 . . ?
C2 C1 H1A 109.5 . . ?
C2 C1 H1B 109.5 . . ?
H1A C1 H1B 109.5 . . ?
C2 C1 H1C 109.5 . . ?
H1A C1 H1C 109.5 . . ?
H1B C1 H1C 109.5 . . ?

loop_
_geom_bond_atom_site_label_1
_geom_bond_atom_site_label_2
_geom_bond_distance
_geom_bond_site_symmetry_2
_geom_bond_publ_flag
S1 O2 1.434(3) . ?
S1 O1 1.438(3) . ?
S1 N1 1.601(4) . ?
S1 C5 1.765(4) . ?
F1 C25 1.371(5) . ?
N1 C8 1.463(5) . ?
N1 H1 0.8600 . ?
N2 C18 1.387(5) . ?
N2 C17 1.444(5) . ?
N2 C16 1.493(5) . ?
N3 C18 1.332(5) . ?
N3 C19 1.335(5) . ?
C10 C17 1.378(5) . ?
C10 C11 1.406(5) . ?
C10 C9 1.530(5) . ?
N4 C21 1.336(5) . ?
N4 C18 1.348(5) . ?
C11 C12 1.394(5) . ?
C11 H11 0.9300 . ?
C22 C23 1.388(5) . ?
C22 C27 1.390(6) . ?
C22 C9 1.524(5) . ?
C27 C26 1.388(6) . ?
C27 H27 0.9300 . ?
C8 C9 1.529(5) . ?
C8 H8A 0.9700 . ?
C8 H8B 0.9700 . ?
C5 C4 1.366(6) . ?
C5 C6 1.382(6) . ?
C23 C24 1.384(6) . ?
C23 H23 0.9300 . ?
C14 C13 1.376(6) . ?
C14 C17 1.400(5) . ?
C14 C15 1.507(6) . ?
C9 H9 0.9800 . ?
C25 C26 1.358(6) . ?
C25 C24 1.368(6) . ?
C12 C13 1.378(6) . ?
C12 H12 0.9300 . ?
C26 H26 0.9300 . ?
C13 H13 0.9300 . ?
C24 H24 0.9300 . ?
C19 C20 1.372(6) . ?
C19 H19 0.9300 . ?
C4 C3 1.388(6) . ?
C4 H4 0.9300 . ?
C16 C15 1.528(6) . ?
C16 H16A 0.9700 . ?
C16 H16B 0.9700 . ?
C6 C7 1.382(6) . ?
C6 H6 0.9300 . ?
C2 C3 1.365(6) . ?
C2 C7 1.378(6) . ?
C2 C1 1.515(6) . ?
C21 C20 1.358(7) . ?
C21 H21 0.9300 . ?
C15 H15A 0.9700 . ?
C15 H15B 0.9700 . ?
C20 H20 0.9300 . ?
C3 H3 0.9300 . ?
C7 H7 0.9300 . ?
C1 H1A 0.9600 . ?
C1 H1B 0.9600 . ?
C1 H1C 0.9600 . ?
